data_4514164
loop_
_publ_author_name
'He, Congfa'
'Hou, Mengqing'
'Zhu, Zixi'
'Gu, Zhenhua'

_publ_section_title
;
 Enantioselective Synthesis of Indole-Based Biaryl Atropisomers via
 Palladium-Catalyzed Dynamic Kinetic Intramolecular C--H Cyclization
;
_journal_issue 8
_journal_name_full 'ACS Catalysis'
_journal_page_first 5316
_journal_paper_doi 10.1021/acscatal.7b01855
_journal_volume 7
_journal_year 2017
_chemical_absolute_configuration ad
_chemical_formula_sum 'C55 H44 Cl2 N2 O4'
_chemical_formula_weight 867.82
_chemical_name_systematic
;
 ?
;
_space_group_crystal_system monoclinic
_space_group_IT_number 5
_space_group_name_Hall 'C 2y'
_space_group_name_H-M_alt 'C 1 2 1'
_symmetry_space_group_name_Hall 'C 2y'
_symmetry_space_group_name_H-M 'C 1 2 1'
_atom_sites_solution_hydrogens geom
_audit_creation_method SHELXL-2013
_cell_angle_alpha 90
_cell_angle_beta 127.077(4)
_cell_angle_gamma 90
_cell_formula_units_Z 2
_cell_length_a 22.1203(5)
_cell_length_b 7.61230(10)
_cell_length_c 16.3803(4)
_cell_measurement_reflns_used 7752
_cell_measurement_temperature 290(2)
_cell_measurement_theta_max 71.2550
_cell_measurement_theta_min 4.9950
_cell_volume 2200.58(14)
_computing_cell_refinement 'CrysAlisPro (Agilent Technologies)'
_computing_data_collection 'CrysAlisPro (Agilent Technologies)'
_computing_data_reduction 'CrysAlisPro (Agilent Technologies)'
_computing_molecular_graphics 'Ortep-3 (L. J. Farrugia, 2001)'
_computing_publication_material SHELXL-2013
_computing_structure_refinement 'SHELXL-2013 (Sheldrick, 2013)'
_computing_structure_solution 'SHELXS-97 (Sheldrick, 1997)'
_diffrn_ambient_temperature 290(2)
_diffrn_detector_area_resol_mean 15.9149
_diffrn_measured_fraction_theta_full 0.996
_diffrn_measured_fraction_theta_max 0.983
_diffrn_measurement_device_type 'Gemini S Ultra, Agilent Technologies'
_diffrn_measurement_method '\w scans'
_diffrn_radiation_type CuK\a
_diffrn_radiation_wavelength 1.54184
_diffrn_reflns_av_R_equivalents 0.0159
_diffrn_reflns_av_unetI/netI 0.0124
_diffrn_reflns_Laue_measured_fraction_full 0.996
_diffrn_reflns_Laue_measured_fraction_max 0.983
_diffrn_reflns_limit_h_max 26
_diffrn_reflns_limit_h_min -26
_diffrn_reflns_limit_k_max 9
_diffrn_reflns_limit_k_min -8
_diffrn_reflns_limit_l_max 19
_diffrn_reflns_limit_l_min -20
_diffrn_reflns_number 9442
_diffrn_reflns_point_group_measured_fraction_full 0.925
_diffrn_reflns_point_group_measured_fraction_max 0.903
_diffrn_reflns_theta_full 67.684
_diffrn_reflns_theta_max 71.286
_diffrn_reflns_theta_min 4.013
_diffrn_source 'Enhance Ultra (Cu) X-ray Source'
_exptl_absorpt_coefficient_mu 1.728
_exptl_absorpt_correction_T_max 1.00000
_exptl_absorpt_correction_T_min 0.33485
_exptl_absorpt_correction_type multi-scan
_exptl_absorpt_process_details
;
CrysAlisPro 1.171.38.43f (Rigaku Oxford Diffraction, 2015)
Empirical absorption correction using spherical harmonics,
 implemented in SCALE3 ABSPACK scaling algorithm.
;
_exptl_crystal_colour colorless
_exptl_crystal_density_diffrn 1.310
_exptl_crystal_description block
_exptl_crystal_F_000 908
_exptl_crystal_size_max 0.320
_exptl_crystal_size_mid 0.240
_exptl_crystal_size_min 0.220
_refine_diff_density_max 0.238
_refine_diff_density_min -0.382
_refine_diff_density_rms 0.035
_refine_ls_abs_structure_details
;
 Flack x determined using 1545 quotients [(I+)-(I-)]/[(I+)+(I-)]
 (Parsons and Flack (2004), Acta Cryst. A60, s61).
;
_refine_ls_abs_structure_Flack 0.058(9)
_refine_ls_extinction_method none
_refine_ls_goodness_of_fit_ref 1.056
_refine_ls_hydrogen_treatment constr
_refine_ls_matrix_type full
_refine_ls_number_parameters 286
_refine_ls_number_reflns 3869
_refine_ls_number_restraints 1
_refine_ls_restrained_S_all 1.056
_refine_ls_R_factor_all 0.0371
_refine_ls_R_factor_gt 0.0365
_refine_ls_shift/su_max 0.000
_refine_ls_shift/su_mean 0.000
_refine_ls_structure_factor_coef Fsqd
_refine_ls_weighting_details 'w=1/[\s^2^(Fo^2^)+(0.0610P)^2^+0.6499P] where P=(Fo^2^+2Fc^2^)/3'
_refine_ls_weighting_scheme calc
_refine_ls_wR_factor_gt 0.1008
_refine_ls_wR_factor_ref 0.1017
_reflns_Friedel_coverage 0.702
_reflns_Friedel_fraction_full 0.841
_reflns_Friedel_fraction_max 0.810
_reflns_number_gt 3794
_reflns_number_total 3869
_reflns_threshold_expression 'I > 2\s(I)'
_cod_data_source_file cs7b01855_si_002.cif
_cod_data_source_block shelxl
_cod_depositor_comments 'Adding full bibliography for 4514164.cif.'
_cod_original_cell_volume 2200.58(12)
_cod_database_code 4514164
_shelx_space_group_comment
;
The symmetry employed for this shelxl refinement is uniquely defined
by the following loop, which should always be used as a source of
symmetry information in preference to the above space-group names.
They are only intended as comments.
;
_shelx_estimated_absorpt_t_min 0.608
_shelx_estimated_absorpt_t_max 0.702
_shelxl_version_number 2013-4

loop_
_space_group_symop_operation_xyz
'x, y, z'
'-x, y, -z'
'x+1/2, y+1/2, z'
'-x+1/2, y+1/2, -z'

loop_
_atom_site_label
_atom_site_type_symbol
_atom_site_fract_x
_atom_site_fract_y
_atom_site_fract_z
_atom_site_U_iso_or_equiv
_atom_site_adp_type
_atom_site_occupancy
_atom_site_site_symmetry_order
_atom_site_calc_flag
_atom_site_refinement_flags_posn
_atom_site_refinement_flags_adp
_atom_site_refinement_flags_occupancy
Cl1 Cl 0.49658(13) 0.7634(3) 0.58526(12) 0.1599(8) Uani 1 1 d . . .
O1 O 0.42235(9) 0.6677(2) 0.74641(14) 0.0494(4) Uani 1 1 d . . .
N1 N 0.30356(10) 0.2123(3) 0.60429(15) 0.0425(4) Uani 1 1 d . . .
O2 O 0.44659(11) 0.9014(3) 0.85498(17) 0.0704(6) Uani 1 1 d . . .
C17 C 0.56134(11) 0.3491(3) 0.78518(15) 0.0348(5) Uani 1 1 d . . .
C25 C 0.49163(11) 0.5975(3) 0.78172(16) 0.0376(5) Uani 1 1 d . . .
C7 C 0.41836(11) 0.3367(3) 0.67749(15) 0.0352(4) Uani 1 1 d . . .
C8 C 0.36579(11) 0.2891(3) 0.69180(16) 0.0373(5) Uani 1 1 d . . .
C16 C 0.49086(11) 0.4295(3) 0.74987(15) 0.0338(4) Uani 1 1 d . . .
C22 C 0.63025(11) 0.4457(3) 0.85030(16) 0.0385(5) Uani 1 1 d . . .
C6 C 0.38604(11) 0.2873(3) 0.57365(16) 0.0388(5) Uani 1 1 d . . .
C1 C 0.31435(12) 0.2097(3) 0.53062(17) 0.0422(5) Uani 1 1 d . . .
C24 C 0.55996(12) 0.6927(3) 0.84717(17) 0.0436(5) Uani 1 1 d . . .
H24 H 0.5593 0.8053 0.8686 0.052 Uiso 1 1 calc R U .
C23 C 0.62699(12) 0.6175(4) 0.87864(17) 0.0440(6) Uani 1 1 d . . .
H23 H 0.6716 0.6819 0.9199 0.053 Uiso 1 1 calc R U .
C18 C 0.56574(12) 0.1748(3) 0.75952(17) 0.0421(5) Uani 1 1 d . . .
H18 H 0.5215 0.1098 0.7174 0.051 Uiso 1 1 calc R U .
C9 C 0.35101(12) 0.2930(3) 0.76706(18) 0.0409(5) Uani 1 1 d . . .
C15 C 0.39502(15) 0.3495(4) 0.8679(2) 0.0503(6) Uani 1 1 d . . .
H15 H 0.4432 0.3953 0.8985 0.060 Uiso 1 1 calc R U .
C10 C 0.27810(13) 0.2234(4) 0.7208(2) 0.0493(6) Uani 1 1 d . . .
C19 C 0.63413(14) 0.0993(4) 0.79559(19) 0.0484(6) Uani 1 1 d . . .
H19 H 0.6357 -0.0163 0.7785 0.058 Uiso 1 1 calc R U .
C11 C 0.24278(13) 0.1697(4) 0.6122(2) 0.0530(6) Uani 1 1 d . . .
H11A H 0.2308 0.0453 0.6017 0.064 Uiso 1 1 calc R U .
H11B H 0.1973 0.2368 0.5638 0.064 Uiso 1 1 calc R U .
C2 C 0.26797(14) 0.1485(4) 0.42943(19) 0.0547(7) Uani 1 1 d . . .
H2 H 0.2215 0.0959 0.4022 0.066 Uiso 1 1 calc R U .
C21 C 0.69968(12) 0.3636(4) 0.88491(17) 0.0474(6) Uani 1 1 d . . .
H21 H 0.7448 0.4258 0.9268 0.057 Uiso 1 1 calc R U .
C20 C 0.70142(13) 0.1955(4) 0.85794(19) 0.0516(7) Uani 1 1 d . . .
H20 H 0.7474 0.1445 0.8810 0.062 Uiso 1 1 calc R U .
C5 C 0.41055(14) 0.3067(4) 0.51281(18) 0.0479(6) Uani 1 1 d . . .
H5 H 0.4572 0.3576 0.5392 0.058 Uiso 1 1 calc R U .
C26 C 0.41737(15) 0.8511(4) 0.7570(2) 0.0571(6) Uani 1 1 d . . .
H26A H 0.4443 0.9128 0.7360 0.068 Uiso 1 1 calc R U .
H26B H 0.3646 0.8863 0.7114 0.068 Uiso 1 1 calc R U .
C12 C 0.24998(17) 0.2128(4) 0.7765(3) 0.0647(8) Uani 1 1 d . . .
H12 H 0.2018 0.1679 0.7466 0.078 Uiso 1 1 calc R U .
C3 C 0.29401(17) 0.1694(4) 0.3721(2) 0.0627(8) Uani 1 1 d . . .
H3 H 0.2644 0.1299 0.3047 0.075 Uiso 1 1 calc R U .
C4 C 0.36372(17) 0.2485(5) 0.4124(2) 0.0599(7) Uani 1 1 d . . .
H4 H 0.3791 0.2624 0.3710 0.072 Uiso 1 1 calc R U .
C14 C 0.3656(2) 0.3363(4) 0.9221(3) 0.0646(8) Uani 1 1 d . . .
H14 H 0.3945 0.3731 0.9899 0.077 Uiso 1 1 calc R U .
C13 C 0.2940(2) 0.2693(5) 0.8765(3) 0.0701(9) Uani 1 1 d . . .
H13 H 0.2752 0.2621 0.9140 0.084 Uiso 1 1 calc R U .
C27 C 0.4013(2) 0.8521(6) 0.8866(3) 0.0833(10) Uani 1 1 d . . .
H27A H 0.3500 0.8889 0.8359 0.125 Uiso 1 1 calc R U .
H27B H 0.4207 0.9074 0.9507 0.125 Uiso 1 1 calc R U .
H27C H 0.4029 0.7268 0.8944 0.125 Uiso 1 1 calc R U .
C28 C 0.5000 0.8834(11) 0.5000 0.128(3) Uani 1 2 d S T P
H28A H 0.5443 0.9588 0.5380 0.154 Uiso 0.5 1 calc R U P
H28B H 0.4557 0.9588 0.4620 0.154 Uiso 0.5 1 calc R U P

loop_
_atom_site_aniso_label
_atom_site_aniso_U_11
_atom_site_aniso_U_22
_atom_site_aniso_U_33
_atom_site_aniso_U_23
_atom_site_aniso_U_13
_atom_site_aniso_U_12
Cl1 0.266(2) 0.1254(12) 0.1263(10) -0.0325(9) 0.1385(13) -0.0750(14)
O1 0.0361(8) 0.0400(10) 0.0660(10) -0.0049(8) 0.0276(8) 0.0018(7)
N1 0.0282(8) 0.0409(11) 0.0498(10) -0.0033(8) 0.0189(7) -0.0058(7)
O2 0.0590(11) 0.0641(15) 0.0820(14) -0.0233(11) 0.0392(11) -0.0033(10)
C17 0.0305(9) 0.0436(13) 0.0321(9) 0.0026(8) 0.0198(8) -0.0015(8)
C25 0.0317(10) 0.0401(13) 0.0392(10) -0.0005(9) 0.0205(8) -0.0010(9)
C7 0.0275(9) 0.0386(13) 0.0355(9) -0.0017(8) 0.0170(8) -0.0007(8)
C8 0.0289(9) 0.0371(12) 0.0412(10) -0.0012(9) 0.0187(8) -0.0011(8)
C16 0.0287(9) 0.0410(12) 0.0314(9) 0.0014(8) 0.0179(8) -0.0030(8)
C22 0.0314(10) 0.0486(14) 0.0345(10) 0.0052(9) 0.0194(8) -0.0027(9)
C6 0.0329(9) 0.0391(12) 0.0369(10) -0.0037(9) 0.0171(8) 0.0008(9)
C1 0.0347(10) 0.0368(13) 0.0418(11) -0.0017(9) 0.0161(9) -0.0002(9)
C24 0.0399(11) 0.0411(14) 0.0457(11) -0.0060(10) 0.0236(9) -0.0083(10)
C23 0.0333(10) 0.0514(15) 0.0402(10) -0.0043(10) 0.0184(9) -0.0117(9)
C18 0.0356(10) 0.0477(15) 0.0436(11) -0.0004(10) 0.0242(9) -0.0021(9)
C9 0.0394(10) 0.0358(12) 0.0564(12) 0.0048(10) 0.0336(10) 0.0036(9)
C15 0.0561(13) 0.0498(16) 0.0607(14) -0.0040(12) 0.0434(12) -0.0045(12)
C10 0.0417(11) 0.0397(14) 0.0752(16) 0.0061(12) 0.0398(12) 0.0028(10)
C19 0.0461(12) 0.0501(16) 0.0511(12) 0.0073(11) 0.0304(10) 0.0111(11)
C11 0.0327(10) 0.0471(16) 0.0741(16) 0.0031(12) 0.0296(11) -0.0057(10)
C2 0.0427(12) 0.0469(16) 0.0470(13) -0.0089(11) 0.0126(10) -0.0037(11)
C21 0.0301(10) 0.0647(18) 0.0404(11) 0.0071(11) 0.0176(9) -0.0001(10)
C20 0.0355(11) 0.069(2) 0.0493(12) 0.0123(12) 0.0249(10) 0.0122(11)
C5 0.0451(11) 0.0539(16) 0.0437(11) -0.0042(10) 0.0262(10) 0.0015(11)
C26 0.0518(14) 0.0395(15) 0.0729(17) 0.0010(12) 0.0338(13) 0.0045(11)
C12 0.0598(15) 0.0530(18) 0.108(2) 0.0051(16) 0.0643(17) -0.0018(13)
C3 0.0622(16) 0.061(2) 0.0396(12) -0.0134(12) 0.0173(12) 0.0014(13)
C4 0.0674(16) 0.066(2) 0.0462(13) -0.0054(13) 0.0340(12) 0.0064(14)
C14 0.0850(19) 0.062(2) 0.0779(18) -0.0035(16) 0.0654(17) -0.0011(16)
C13 0.091(2) 0.063(2) 0.102(2) 0.0001(18) 0.082(2) -0.0009(17)
C27 0.086(2) 0.082(3) 0.090(2) -0.004(2) 0.058(2) 0.012(2)
C28 0.214(9) 0.079(5) 0.134(6) 0.000 0.127(6) 0.000

loop_
_atom_type_symbol
_atom_type_description
_atom_type_scat_dispersion_real
_atom_type_scat_dispersion_imag
_atom_type_scat_source
C C 0.0181 0.0091 'International Tables Vol C Tables 4.2.6.8 and 6.1.1.4'
H H 0.0000 0.0000 'International Tables Vol C Tables 4.2.6.8 and 6.1.1.4'
N N 0.0311 0.0180 'International Tables Vol C Tables 4.2.6.8 and 6.1.1.4'
O O 0.0492 0.0322 'International Tables Vol C Tables 4.2.6.8 and 6.1.1.4'
Cl Cl 0.3639 0.7018 'International Tables Vol C Tables 4.2.6.8 and 6.1.1.4'

loop_
_geom_angle_atom_site_label_1
_geom_angle_atom_site_label_2
_geom_angle_atom_site_label_3
_geom_angle
_geom_angle_site_symmetry_1
_geom_angle_site_symmetry_3
C25 O1 C26 118.61(19) . .
C1 N1 C8 109.12(17) . .
C1 N1 C11 137.4(2) . .
C8 N1 C11 113.3(2) . .
C26 O2 C27 114.3(3) . .
C18 C17 C22 118.15(19) . .
C18 C17 C16 122.32(19) . .
C22 C17 C16 119.5(2) . .
C16 C25 O1 116.38(18) . .
C16 C25 C24 121.7(2) . .
O1 C25 C24 121.9(2) . .
C8 C7 C6 105.38(18) . .
C8 C7 C16 127.83(18) . .
C6 C7 C16 126.68(18) . .
C7 C8 N1 110.64(18) . .
C7 C8 C9 142.2(2) . .
N1 C8 C9 107.19(18) . .
C25 C16 C17 118.81(18) . .
C25 C16 C7 120.49(18) . .
C17 C16 C7 120.7(2) . .
C23 C22 C21 122.4(2) . .
C23 C22 C17 118.82(19) . .
C21 C22 C17 118.7(2) . .
C5 C6 C1 119.1(2) . .
C5 C6 C7 133.1(2) . .
C1 C6 C7 107.78(19) . .
N1 C1 C2 131.1(2) . .
N1 C1 C6 107.08(19) . .
C2 C1 C6 121.9(2) . .
C23 C24 C25 119.4(2) . .
C23 C24 H24 120.3 . .
C25 C24 H24 120.3 . .
C24 C23 C22 121.7(2) . .
C24 C23 H23 119.2 . .
C22 C23 H23 119.2 . .
C19 C18 C17 121.3(2) . .
C19 C18 H18 119.3 . .
C17 C18 H18 119.3 . .
C15 C9 C10 120.8(2) . .
C15 C9 C8 131.4(2) . .
C10 C9 C8 107.8(2) . .
C14 C15 C9 118.5(3) . .
C14 C15 H15 120.7 . .
C9 C15 H15 120.7 . .
C12 C10 C9 119.5(3) . .
C12 C10 C11 130.1(2) . .
C9 C10 C11 110.4(2) . .
C18 C19 C20 120.3(3) . .
C18 C19 H19 119.8 . .
C20 C19 H19 119.8 . .
N1 C11 C10 101.22(19) . .
N1 C11 H11A 111.5 . .
C10 C11 H11A 111.5 . .
N1 C11 H11B 111.5 . .
C10 C11 H11B 111.5 . .
H11A C11 H11B 109.3 . .
C3 C2 C1 117.4(2) . .
C3 C2 H2 121.3 . .
C1 C2 H2 121.3 . .
C20 C21 C22 121.3(2) . .
C20 C21 H21 119.4 . .
C22 C21 H21 119.4 . .
C21 C20 C19 120.2(2) . .
C21 C20 H20 119.9 . .
C19 C20 H20 119.9 . .
C4 C5 C6 118.5(2) . .
C4 C5 H5 120.7 . .
C6 C5 H5 120.7 . .
O2 C26 O1 113.6(3) . .
O2 C26 H26A 108.8 . .
O1 C26 H26A 108.8 . .
O2 C26 H26B 108.8 . .
O1 C26 H26B 108.8 . .
H26A C26 H26B 107.7 . .
C13 C12 C10 119.3(3) . .
C13 C12 H12 120.3 . .
C10 C12 H12 120.3 . .
C2 C3 C4 121.7(2) . .
C2 C3 H3 119.2 . .
C4 C3 H3 119.2 . .
C5 C4 C3 121.4(3) . .
C5 C4 H4 119.3 . .
C3 C4 H4 119.3 . .
C13 C14 C15 120.7(3) . .
C13 C14 H14 119.7 . .
C15 C14 H14 119.7 . .
C12 C13 C14 121.2(2) . .
C12 C13 H13 119.4 . .
C14 C13 H13 119.4 . .
O2 C27 H27A 109.5 . .
O2 C27 H27B 109.5 . .
H27A C27 H27B 109.5 . .
O2 C27 H27C 109.5 . .
H27A C27 H27C 109.5 . .
H27B C27 H27C 109.5 . .
Cl1 C28 Cl1 115.3(5) . 2_656
Cl1 C28 H28A 108.4 . .
Cl1 C28 H28A 108.4 2_656 .
Cl1 C28 H28B 108.4 . .
Cl1 C28 H28B 108.4 2_656 .
H28A C28 H28B 107.5 . .

loop_
_geom_bond_atom_site_label_1
_geom_bond_atom_site_label_2
_geom_bond_distance
_geom_bond_site_symmetry_2
Cl1 C28 1.708(5) .
O1 C25 1.378(3) .
O1 C26 1.420(3) .
N1 C1 1.364(3) .
N1 C8 1.383(3) .
N1 C11 1.463(3) .
O2 C26 1.374(4) .
O2 C27 1.426(5) .
C17 C18 1.413(4) .
C17 C22 1.429(3) .
C17 C16 1.433(3) .
C25 C16 1.377(3) .
C25 C24 1.416(3) .
C7 C8 1.366(3) .
C7 C6 1.442(3) .
C7 C16 1.478(3) .
C8 C9 1.454(3) .
C22 C23 1.404(4) .
C22 C21 1.422(3) .
C6 C5 1.400(3) .
C6 C1 1.419(3) .
C1 C2 1.402(3) .
C24 C23 1.367(3) .
C24 H24 0.9300 .
C23 H23 0.9300 .
C18 C19 1.375(3) .
C18 H18 0.9300 .
C9 C15 1.387(4) .
C9 C10 1.408(3) .
C15 C14 1.384(4) .
C15 H15 0.9300 .
C10 C12 1.382(4) .
C10 C11 1.505(4) .
C19 C20 1.401(4) .
C19 H19 0.9300 .
C11 H11A 0.9700 .
C11 H11B 0.9700 .
C2 C3 1.376(4) .
C2 H2 0.9300 .
C21 C20 1.362(4) .
C21 H21 0.9300 .
C20 H20 0.9300 .
C5 C4 1.386(4) .
C5 H5 0.9300 .
C26 H26A 0.9700 .
C26 H26B 0.9700 .
C12 C13 1.377(5) .
C12 H12 0.9300 .
C3 C4 1.396(4) .
C3 H3 0.9300 .
C4 H4 0.9300 .
C14 C13 1.378(5) .
C14 H14 0.9300 .
C13 H13 0.9300 .
C27 H27A 0.9600 .
C27 H27B 0.9600 .
C27 H27C 0.9600 .
C28 Cl1 1.708(5) 2_656
C28 H28A 0.9700 .
C28 H28B 0.9700 .

loop_
_geom_torsion_atom_site_label_1
_geom_torsion_atom_site_label_2
_geom_torsion_atom_site_label_3
_geom_torsion_atom_site_label_4
_geom_torsion
C26 O1 C25 C16 -165.9(2)
C26 O1 C25 C24 14.1(3)
C6 C7 C8 N1 0.5(3)
C16 C7 C8 N1 176.9(2)
C6 C7 C8 C9 -178.0(3)
C16 C7 C8 C9 -1.6(5)
C1 N1 C8 C7 -0.4(3)
C11 N1 C8 C7 -175.9(2)
C1 N1 C8 C9 178.6(2)
C11 N1 C8 C9 3.2(3)
O1 C25 C16 C17 -179.25(19)
C24 C25 C16 C17 0.8(3)
O1 C25 C16 C7 3.0(3)
C24 C25 C16 C7 -177.0(2)
C18 C17 C16 C25 177.33(19)
C22 C17 C16 C25 -1.5(3)
C18 C17 C16 C7 -4.9(3)
C22 C17 C16 C7 176.27(17)
C8 C7 C16 C25 -62.7(3)
C6 C7 C16 C25 113.0(3)
C8 C7 C16 C17 119.6(2)
C6 C7 C16 C17 -64.7(3)
C18 C17 C22 C23 -178.4(2)
C16 C17 C22 C23 0.5(3)
C18 C17 C22 C21 0.9(3)
C16 C17 C22 C21 179.78(19)
C8 C7 C6 C5 177.3(3)
C16 C7 C6 C5 0.9(4)
C8 C7 C6 C1 -0.4(3)
C16 C7 C6 C1 -176.9(2)
C8 N1 C1 C2 -179.1(3)
C11 N1 C1 C2 -5.3(5)
C8 N1 C1 C6 0.1(3)
C11 N1 C1 C6 174.0(3)
C5 C6 C1 N1 -178.0(2)
C7 C6 C1 N1 0.2(3)
C5 C6 C1 C2 1.4(4)
C7 C6 C1 C2 179.5(2)
C16 C25 C24 C23 1.0(3)
O1 C25 C24 C23 -179.0(2)
C25 C24 C23 C22 -2.0(3)
C21 C22 C23 C24 -178.0(2)
C17 C22 C23 C24 1.3(3)
C22 C17 C18 C19 -0.2(3)
C16 C17 C18 C19 -179.0(2)
C7 C8 C9 C15 -4.0(5)
N1 C8 C9 C15 177.4(3)
C7 C8 C9 C10 176.4(3)
N1 C8 C9 C10 -2.1(3)
C10 C9 C15 C14 -0.2(4)
C8 C9 C15 C14 -179.7(3)
C15 C9 C10 C12 0.6(4)
C8 C9 C10 C12 -179.8(3)
C15 C9 C10 C11 -179.2(2)
C8 C9 C10 C11 0.4(3)
C17 C18 C19 C20 -0.9(4)
C1 N1 C11 C10 -176.4(3)
C8 N1 C11 C10 -2.8(3)
C12 C10 C11 N1 -178.4(3)
C9 C10 C11 N1 1.3(3)
N1 C1 C2 C3 177.9(3)
C6 C1 C2 C3 -1.2(4)
C23 C22 C21 C20 178.7(2)
C17 C22 C21 C20 -0.6(3)
C22 C21 C20 C19 -0.5(4)
C18 C19 C20 C21 1.3(4)
C1 C6 C5 C4 -0.3(4)
C7 C6 C5 C4 -177.8(3)
C27 O2 C26 O1 -72.2(3)
C25 O1 C26 O2 -76.0(3)
C9 C10 C12 C13 -0.5(5)
C11 C10 C12 C13 179.2(3)
C1 C2 C3 C4 -0.1(4)
C6 C5 C4 C3 -1.0(5)
C2 C3 C4 C5 1.2(5)
C9 C15 C14 C13 -0.3(5)
C10 C12 C13 C14 0.1(5)
C15 C14 C13 C12 0.4(5)
